data_7203753
loop_
_publ_author_name
'Oxtoby, Neil S.'
'Champness, Neil R.'
'Wilson, Claire'

_publ_section_title
;
 Cobalt and cadmium coordination polymers formed with the multimodal
 ligand 3,6-di-pyrazin-2-yl-(1,2,4,5)-tetrazine
;
_journal_issue 46
_journal_name_full CrystEngComm
_journal_page_first 284
_journal_paper_doi 10.1039/b502209f
_journal_volume 7
_journal_year 2005
_chemical_formula_moiety
;
C5 H3 Cl1.5 Co0.75 N4 (C0.5 H1 Cl1) (C0.25 H 0.38 N0.13)
;
_chemical_formula_sum 'C5.75 H4.38 Cl2.5 Co0.75 N4.13'
_chemical_formula_weight 264.08
_chemical_name_systematic
;
?
;
_space_group_IT_number 12
_symmetry_cell_setting monoclinic
_symmetry_space_group_name_Hall '-C 2y'
_symmetry_space_group_name_H-M 'C 1 2/m 1'
_atom_sites_solution_hydrogens geom
_atom_sites_solution_primary direct
_atom_sites_solution_secondary difmap
_audit_creation_method SHELXL-97
_cell_angle_alpha 90.00
_cell_angle_beta 103.150(2)
_cell_angle_gamma 90.00
_cell_formula_units_Z 8
_cell_length_a 17.856(2)
_cell_length_b 20.231(2)
_cell_length_c 7.0472(7)
_cell_measurement_reflns_used 2403
_cell_measurement_temperature 150(2)
_cell_measurement_theta_max 28.425
_cell_measurement_theta_min 2.345
_cell_volume 2479.0(4)
_computing_cell_refinement 'Bruker SAINT version 6.02a (Bruker, 2000)'
_computing_data_collection 'Bruker SMART version 5.625 (Bruker, 2001)'
_computing_data_reduction 'Bruker SAINT; Bruker SHELXTL (Bruker, 2001)'
_computing_molecular_graphics 'Bruker SHELXTL'
_computing_publication_material 'SHELXL-97; PLATON (Spek, 2002)'
_computing_structure_refinement 'SHELXL-97 (Sheldrick, 1997)'
_computing_structure_solution 'SIR92 (Altomare et al., 1994)'
_diffrn_ambient_temperature 150(2)
_diffrn_measured_fraction_theta_full 0.991
_diffrn_measured_fraction_theta_max 0.918
_diffrn_measurement_device_type 'Bruker SMART APEX CCD area detector'
_diffrn_measurement_method omega
_diffrn_radiation_monochromator graphite
_diffrn_radiation_source 'normal-focus sealed tube'
_diffrn_radiation_type MoK\a
_diffrn_radiation_wavelength 0.71073
_diffrn_reflns_av_R_equivalents 0.039
_diffrn_reflns_av_sigmaI/netI 0.053
_diffrn_reflns_limit_h_max 22
_diffrn_reflns_limit_h_min -23
_diffrn_reflns_limit_k_max 27
_diffrn_reflns_limit_k_min -16
_diffrn_reflns_limit_l_max 9
_diffrn_reflns_limit_l_min -8
_diffrn_reflns_number 7936
_diffrn_reflns_theta_full 27.50
_diffrn_reflns_theta_max 29.19
_diffrn_reflns_theta_min 2.34
_diffrn_standards_decay_% 0
_exptl_absorpt_coefficient_mu 1.566
_exptl_absorpt_correction_T_max 0.929
_exptl_absorpt_correction_T_min 0.868
_exptl_absorpt_correction_type numerical
_exptl_absorpt_process_details '(SHELXTL version 6.12; Bruker, 2001)'
_exptl_crystal_colour BLACK
_exptl_crystal_density_diffrn 1.415
_exptl_crystal_density_method 'not measured'
_exptl_crystal_description BLOCK
_exptl_crystal_F_000 1044
_exptl_crystal_size_max 0.17
_exptl_crystal_size_mid 0.11
_exptl_crystal_size_min 0.08
_refine_diff_density_max 0.50
_refine_diff_density_min -0.44
_refine_diff_density_rms 0.08
_refine_ls_extinction_method none
_refine_ls_goodness_of_fit_ref 0.954
_refine_ls_hydrogen_treatment 'riding model'
_refine_ls_matrix_type full
_refine_ls_number_parameters 116
_refine_ls_number_reflns 3179
_refine_ls_number_restraints 0
_refine_ls_restrained_S_all 0.954
_refine_ls_R_factor_all 0.0455
_refine_ls_R_factor_gt 0.0359
_refine_ls_shift/su_max 0.000
_refine_ls_shift/su_mean 0.000
_refine_ls_structure_factor_coef Fsqd
_refine_ls_weighting_details 'calc w=1/[\s^2^(Fo^2^)+(0.043P)^2^] where P=(Fo^2^+2Fc^2^)/3'
_refine_ls_weighting_scheme calc
_refine_ls_wR_factor_gt 0.0874
_refine_ls_wR_factor_ref 0.0894
_reflns_number_gt 2461
_reflns_number_total 3180
_reflns_threshold_expression >2sigma(I)
_cod_data_source_file b502209f.txt
_cod_data_source_block COPZTZ
_cod_depositor_comments
;
The following automatic conversions were performed:
'_symmetry_cell_setting' value 'Monoclinic' changed to 'monoclinic'
according to '/home/saulius/struct/CIF-dictionaries/cif_core.dic'
dictionary named 'cif_core.dic' version 2.4.1 from 2010-06-29.

Automatic conversion script
Id: cif_fix_enum 1527 2010-12-29 10:47:43Z saulius 

The following automatic conversions were performed:

'_atom_sites_solution_primary' value 'direct methods' was changed to
'direct'.

'_atom_sites_solution_secondary' value 'difference Fourier map' was
changed to 'difmap'.

'_atom_sites_solution_hydrogens' value 'geometrically placed' was
changed to 'geom'.

Automatic conversion script
Id: cif_fix_values 6452 2018-10-05 10:23:21Z andrius 
;
_cod_original_cell_volume 2479.0(5)
_cod_original_sg_symbol_H-M C2/m
_cod_original_formula_sum 'C5.75 H4.38 Cl2.50 Co0.75 N4.13'
_cod_database_code 7203753

loop_
_symmetry_equiv_pos_as_xyz
'x, y, z'
'-x, y, -z'
'x+1/2, y+1/2, z'
'-x+1/2, y+1/2, -z'
'-x, -y, -z'
'x, -y, z'
'-x+1/2, -y+1/2, -z'
'x+1/2, -y+1/2, z'

loop_
_atom_site_label
_atom_site_type_symbol
_atom_site_fract_x
_atom_site_fract_y
_atom_site_fract_z
_atom_site_U_iso_or_equiv
_atom_site_adp_type
_atom_site_occupancy
_atom_site_symmetry_multiplicity
_atom_site_calc_flag
_atom_site_refinement_flags
_atom_site_disorder_assembly
_atom_site_disorder_group
Co1 Co 0.0000 0.0000 0.0000 0.01057(13) Uani 1 4 d S . .
Co2 Co 0.2500 0.2500 0.5000 0.02274(13) Uani 1 2 d S . .
Cl1 Cl -0.07688(4) 0.0000 0.23578(9) 0.01501(16) Uani 1 2 d S . .
Cl2 Cl 0.1494(2) 0.32592(17) 0.3957(3) 0.0465(6) Uani 0.50 1 d P A 1
Cl2' Cl 0.1561(2) 0.33225(16) 0.4744(3) 0.0487(6) Uani 0.50 1 d P A 2
N1 N 0.17178(12) 0.17535(9) 0.3662(2) 0.0264(5) Uani 1 1 d . A .
C2 C 0.16389(14) 0.16645(12) 0.1723(3) 0.0260(5) Uani 1 1 d . . .
C3 C 0.11546(14) 0.11867(11) 0.0719(3) 0.0248(5) Uani 1 1 d . A .
H3A H 0.1113 0.1141 -0.0614 0.030 Uiso 1 1 calc R . .
N4 N 0.07434(10) 0.07870(8) 0.1601(2) 0.0155(4) Uani 1 1 d . . .
C5 C 0.08231(13) 0.08773(11) 0.3511(3) 0.0219(5) Uani 1 1 d . A .
H5A H 0.0548 0.0609 0.4181 0.026 Uiso 1 1 calc R . .
C6 C 0.13037(15) 0.13598(12) 0.4527(3) 0.0290(6) Uani 1 1 d . . .
H6A H 0.1337 0.1409 0.5855 0.035 Uiso 1 1 calc R A .
C7 C 0.20967(15) 0.21045(12) 0.0787(3) 0.0283(6) Uani 1 1 d . A .
N8 N 0.25467(13) 0.25452(9) 0.1933(3) 0.0305(5) Uani 1 1 d . . .
N9 N 0.20399(12) 0.20419(10) -0.1140(2) 0.0314(5) Uani 1 1 d . . .

loop_
_atom_site_aniso_label
_atom_site_aniso_U_11
_atom_site_aniso_U_22
_atom_site_aniso_U_33
_atom_site_aniso_U_23
_atom_site_aniso_U_13
_atom_site_aniso_U_12
Co1 0.0149(3) 0.0111(3) 0.0061(2) 0.000 0.0032(2) 0.000
Co2 0.0339(3) 0.0258(3) 0.0094(2) -0.00378(17) 0.00680(18) -0.0164(2)
Cl1 0.0190(4) 0.0177(4) 0.0094(3) 0.000 0.0056(3) 0.000
Cl2 0.0536(12) 0.0429(12) 0.0400(13) -0.0001(11) 0.0042(13) 0.0009(9)
Cl2' 0.0505(13) 0.0418(11) 0.0543(15) -0.0042(14) 0.0130(15) -0.0027(9)
N1 0.0438(13) 0.0280(11) 0.0088(8) -0.0054(8) 0.0092(8) -0.0189(9)
C2 0.0384(14) 0.0314(13) 0.0097(10) -0.0028(9) 0.0086(9) -0.0176(11)
C3 0.0385(14) 0.0268(13) 0.0102(9) -0.0036(9) 0.0082(9) -0.0137(11)
N4 0.0222(10) 0.0165(9) 0.0079(7) -0.0005(7) 0.0039(7) -0.0045(7)
C5 0.0318(13) 0.0245(12) 0.0107(9) 0.0008(9) 0.0075(9) -0.0117(10)
C6 0.0450(15) 0.0351(14) 0.0079(9) -0.0041(9) 0.0082(10) -0.0220(12)
C7 0.0443(15) 0.0294(14) 0.0118(10) -0.0043(9) 0.0079(10) -0.0219(12)
N8 0.0498(14) 0.0324(12) 0.0111(9) -0.0049(8) 0.0106(9) -0.0267(10)
N9 0.0508(14) 0.0352(12) 0.0104(8) -0.0056(8) 0.0114(9) -0.0281(11)

loop_
_atom_type_symbol
_atom_type_description
_atom_type_scat_dispersion_real
_atom_type_scat_dispersion_imag
_atom_type_scat_source
C C 0.0033 0.0016 'International Tables Vol C Tables 4.2.6.8 and 6.1.1.4'
H H 0.0000 0.0000 'International Tables Vol C Tables 4.2.6.8 and 6.1.1.4'
N N 0.0061 0.0033 'International Tables Vol C Tables 4.2.6.8 and 6.1.1.4'
Cl Cl 0.1484 0.1585 'International Tables Vol C Tables 4.2.6.8 and 6.1.1.4'
Co Co 0.3494 0.9721 'International Tables Vol C Tables 4.2.6.8 and 6.1.1.4'

loop_
_geom_angle_atom_site_label_1
_geom_angle_atom_site_label_2
_geom_angle_atom_site_label_3
_geom_angle
_geom_angle_site_symmetry_1
_geom_angle_site_symmetry_3
_geom_angle_publ_flag
N4 Co1 N4 87.87(9) . 2 ?
N4 Co1 Cl1 91.06(4) . . ?
N1 Co2 N8 103.89(7) 7_556 . ?
N1 Co2 N8 76.11(7) . . ?
N1 Co2 Cl2' 94.82(10) . . ?
N8 Co2 Cl2' 94.71(8) . . ?
N1 Co2 Cl2 86.97(10) . . ?
N8 Co2 Cl2 82.06(8) . . ?
Cl2' Co2 Cl2 166.41(6) 7_556 . ?
C6 N1 C2 116.33(18) . . ?
C6 N1 Co2 126.97(14) . . ?
C2 N1 Co2 116.70(14) . . ?
N1 C2 C3 121.3(2) . . ?
N1 C2 C7 115.70(19) . . ?
C3 C2 C7 122.95(18) . . ?
N4 C3 C2 122.11(18) . . ?
C5 N4 C3 116.27(17) . . ?
C5 N4 Co1 121.83(14) . . ?
C3 N4 Co1 121.87(13) . . ?
N4 C5 C6 121.94(19) . . ?
N1 C6 C5 122.00(19) . . ?
N8 C7 N9 124.6(2) . . ?
N8 C7 C2 116.92(18) . . ?
N9 C7 C2 118.46(19) . . ?
N9 N8 C7 118.82(17) 7 . ?
N9 N8 Co2 126.61(13) 7 . ?
C7 N8 Co2 114.57(14) . . ?
N8 N9 C7 116.55(18) 7 . ?

loop_
_geom_bond_atom_site_label_1
_geom_bond_atom_site_label_2
_geom_bond_distance
_geom_bond_site_symmetry_2
_geom_bond_publ_flag
Co1 N4 2.2110(16) . ?
Co1 Cl1 2.3839(7) . ?
Co2 N1 2.1264(18) . ?
Co2 N8 2.1835(17) . ?
Co2 Cl2 2.351(3) . ?
Co2 Cl2' 2.340(3) . ?
N1 C6 1.326(3) . ?
N1 C2 1.353(2) . ?
C2 C3 1.380(3) . ?
C2 C7 1.463(3) . ?
C3 N4 1.337(3) . ?
N4 C5 1.334(2) . ?
C5 C6 1.386(3) . ?
C7 N8 1.341(3) . ?
C7 N9 1.345(3) . ?
N8 N9 1.320(2) 7 ?
